data_4002664
loop_
_publ_author_name
'Wagatha, Peter'
'Pust, Philipp'
'Weiler, Volker'
'Wochnik, Angela S.'
'Schmidt, Peter J.'
'Scheu, Christina'
'Schnick, Wolfgang'

_publ_section_title
;
 Ca18.75Li10.5[Al39N55]:Eu2+---Supertetrahedron Phosphor for Solid-State
 Lighting
;
_journal_issue 4
_journal_name_full 'Chemistry of Materials'
_journal_page_first 1220
_journal_paper_doi 10.1021/acs.chemmater.5b04929
_journal_volume 28
_journal_year 2016
_chemical_formula_moiety 'Al156 N220, 6.976(Li3), 75(Ca), 21.12(Li)'
_chemical_formula_sum 'Al156 Ca75.04 Li42.05 N220'
_chemical_formula_weight 10590.50
_chemical_name_common 'Calcium lithium nitridoaluminate'
_chemical_name_systematic
; 
 ? 
;
_space_group_IT_number 227
_symmetry_cell_setting cubic
_symmetry_space_group_name_Hall '-F 4vw 2vw 3'
_symmetry_space_group_name_H-M 'F d -3 m :2'
_atom_sites_solution_hydrogens none
_atom_sites_solution_primary direct
_atom_sites_solution_secondary difmap
_audit_creation_method SHELXL-97
_cell_angle_alpha 90.00
_cell_angle_beta 90.00
_cell_angle_gamma 90.00
_cell_formula_units_Z 2
_cell_length_a 22.415(3)
_cell_length_b 22.415(3)
_cell_length_c 22.415(3)
_cell_measurement_reflns_used 8000
_cell_measurement_temperature 293(2)
_cell_measurement_theta_max 30.3
_cell_measurement_theta_min 2.95
_cell_volume 11262(3)
_computing_cell_refinement 'Stoe IPDS software package, Darmstadt 2002'
_computing_data_collection 'Stoe IPDS software package, Darmstadt 2002'
_computing_data_reduction 'Stoe IPDS software package, Darmstadt 2002'
_computing_molecular_graphics 'DIAMOND (Brandenburg, 1999)'
_computing_publication_material SHELXL-97
_computing_structure_refinement 'SHELXL-97 (Sheldrick, 1997)'
_computing_structure_solution 'SHELXS-97 (Sheldrick, 1990)'
_diffrn_ambient_temperature 293(2)
_diffrn_measured_fraction_theta_full 0.992
_diffrn_measured_fraction_theta_max 0.992
_diffrn_measurement_device_type 'STOE IPDS I'
_diffrn_measurement_method oscillation
_diffrn_radiation_monochromator graphite
_diffrn_radiation_source 'fine-focus sealed tube'
_diffrn_radiation_type MoK\a
_diffrn_radiation_wavelength 0.71073
_diffrn_reflns_av_R_equivalents 0.0845
_diffrn_reflns_av_sigmaI/netI 0.0240
_diffrn_reflns_limit_h_max 29
_diffrn_reflns_limit_h_min -29
_diffrn_reflns_limit_k_max 31
_diffrn_reflns_limit_k_min -31
_diffrn_reflns_limit_l_max 31
_diffrn_reflns_limit_l_min -30
_diffrn_reflns_number 28998
_diffrn_reflns_theta_full 30.35
_diffrn_reflns_theta_max 30.35
_diffrn_reflns_theta_min 2.57
_diffrn_standards_number 0
_exptl_absorpt_coefficient_mu 2.432
_exptl_absorpt_correction_T_max 0.45549
_exptl_absorpt_correction_T_min 0.39876
_exptl_absorpt_correction_type numerical
_exptl_absorpt_process_details 'Platon Mulabsscan'
_exptl_crystal_colour red
_exptl_crystal_density_diffrn 3.123
_exptl_crystal_density_method 'not measured'
_exptl_crystal_description block
_exptl_crystal_F_000 10389.9
_exptl_crystal_size_max 0.2
_exptl_crystal_size_mid 0.2
_exptl_crystal_size_min 0.2
_refine_diff_density_max 0.616
_refine_diff_density_min -0.475
_refine_diff_density_rms 0.108
_refine_ls_extinction_method none
_refine_ls_goodness_of_fit_ref 0.991
_refine_ls_hydrogen_treatment none
_refine_ls_matrix_type full
_refine_ls_number_parameters 74
_refine_ls_number_reflns 854
_refine_ls_number_restraints 0
_refine_ls_restrained_S_all 0.991
_refine_ls_R_factor_all 0.0414
_refine_ls_R_factor_gt 0.0257
_refine_ls_shift/su_max 0.005
_refine_ls_shift/su_mean 0.000
_refine_ls_structure_factor_coef Fsqd
_refine_ls_weighting_details 'calc w=1/[\s^2^(Fo^2^)+(0.0349P)^2^+0.0000P] where P=(Fo^2^+2Fc^2^)/3'
_refine_ls_weighting_scheme calc
_refine_ls_wR_factor_gt 0.0569
_refine_ls_wR_factor_ref 0.0604
_reflns_number_gt 646
_reflns_number_total 854
_reflns_threshold_expression >2sigma(I)
_cod_data_source_file cm5b04929_si_002.cif
_cod_data_source_block Ca18.75Li10.5Al39N55
_cod_depositor_comments 'Adding full bibliography for 4002664.cif.'
_cod_original_cell_volume 11263(2)
_cod_original_sg_symbol_Hall '-F 4vw 2vw'
_cod_original_sg_symbol_H-M 'F d -3 m'
_cod_database_code 4002664

loop_
_symmetry_equiv_pos_as_xyz
'x, y, z'
'-x+3/4, -y+1/4, z+1/2'
'-x+1/4, y+1/2, -z+3/4'
'x+1/2, -y+3/4, -z+1/4'
'z, x, y'
'z+1/2, -x+3/4, -y+1/4'
'-z+3/4, -x+1/4, y+1/2'
'-z+1/4, x+1/2, -y+3/4'
'y, z, x'
'-y+1/4, z+1/2, -x+3/4'
'y+1/2, -z+3/4, -x+1/4'
'-y+3/4, -z+1/4, x+1/2'
'y+3/4, x+1/4, -z+1/2'
'-y, -x, -z'
'y+1/4, -x+1/2, z+3/4'
'-y+1/2, x+3/4, z+1/4'
'x+3/4, z+1/4, -y+1/2'
'-x+1/2, z+3/4, y+1/4'
'-x, -z, -y'
'x+1/4, -z+1/2, y+3/4'
'z+3/4, y+1/4, -x+1/2'
'z+1/4, -y+1/2, x+3/4'
'-z+1/2, y+3/4, x+1/4'
'-z, -y, -x'
'x, y+1/2, z+1/2'
'-x+3/4, -y+3/4, z+1'
'-x+1/4, y+1, -z+5/4'
'x+1/2, -y+5/4, -z+3/4'
'z, x+1/2, y+1/2'
'z+1/2, -x+5/4, -y+3/4'
'-z+3/4, -x+3/4, y+1'
'-z+1/4, x+1, -y+5/4'
'y, z+1/2, x+1/2'
'-y+1/4, z+1, -x+5/4'
'y+1/2, -z+5/4, -x+3/4'
'-y+3/4, -z+3/4, x+1'
'y+3/4, x+3/4, -z+1'
'-y, -x+1/2, -z+1/2'
'y+1/4, -x+1, z+5/4'
'-y+1/2, x+5/4, z+3/4'
'x+3/4, z+3/4, -y+1'
'-x+1/2, z+5/4, y+3/4'
'-x, -z+1/2, -y+1/2'
'x+1/4, -z+1, y+5/4'
'z+3/4, y+3/4, -x+1'
'z+1/4, -y+1, x+5/4'
'-z+1/2, y+5/4, x+3/4'
'-z, -y+1/2, -x+1/2'
'x+1/2, y, z+1/2'
'-x+5/4, -y+1/4, z+1'
'-x+3/4, y+1/2, -z+5/4'
'x+1, -y+3/4, -z+3/4'
'z+1/2, x, y+1/2'
'z+1, -x+3/4, -y+3/4'
'-z+5/4, -x+1/4, y+1'
'-z+3/4, x+1/2, -y+5/4'
'y+1/2, z, x+1/2'
'-y+3/4, z+1/2, -x+5/4'
'y+1, -z+3/4, -x+3/4'
'-y+5/4, -z+1/4, x+1'
'y+5/4, x+1/4, -z+1'
'-y+1/2, -x, -z+1/2'
'y+3/4, -x+1/2, z+5/4'
'-y+1, x+3/4, z+3/4'
'x+5/4, z+1/4, -y+1'
'-x+1, z+3/4, y+3/4'
'-x+1/2, -z, -y+1/2'
'x+3/4, -z+1/2, y+5/4'
'z+5/4, y+1/4, -x+1'
'z+3/4, -y+1/2, x+5/4'
'-z+1, y+3/4, x+3/4'
'-z+1/2, -y, -x+1/2'
'x+1/2, y+1/2, z'
'-x+5/4, -y+3/4, z+1/2'
'-x+3/4, y+1, -z+3/4'
'x+1, -y+5/4, -z+1/4'
'z+1/2, x+1/2, y'
'z+1, -x+5/4, -y+1/4'
'-z+5/4, -x+3/4, y+1/2'
'-z+3/4, x+1, -y+3/4'
'y+1/2, z+1/2, x'
'-y+3/4, z+1, -x+3/4'
'y+1, -z+5/4, -x+1/4'
'-y+5/4, -z+3/4, x+1/2'
'y+5/4, x+3/4, -z+1/2'
'-y+1/2, -x+1/2, -z'
'y+3/4, -x+1, z+3/4'
'-y+1, x+5/4, z+1/4'
'x+5/4, z+3/4, -y+1/2'
'-x+1, z+5/4, y+1/4'
'-x+1/2, -z+1/2, -y'
'x+3/4, -z+1, y+3/4'
'z+5/4, y+3/4, -x+1/2'
'z+3/4, -y+1, x+3/4'
'-z+1, y+5/4, x+1/4'
'-z+1/2, -y+1/2, -x'
'-x, -y, -z'
'x-3/4, y-1/4, -z-1/2'
'x-1/4, -y-1/2, z-3/4'
'-x-1/2, y-3/4, z-1/4'
'-z, -x, -y'
'-z-1/2, x-3/4, y-1/4'
'z-3/4, x-1/4, -y-1/2'
'z-1/4, -x-1/2, y-3/4'
'-y, -z, -x'
'y-1/4, -z-1/2, x-3/4'
'-y-1/2, z-3/4, x-1/4'
'y-3/4, z-1/4, -x-1/2'
'-y-3/4, -x-1/4, z-1/2'
'y, x, z'
'-y-1/4, x-1/2, -z-3/4'
'y-1/2, -x-3/4, -z-1/4'
'-x-3/4, -z-1/4, y-1/2'
'x-1/2, -z-3/4, -y-1/4'
'x, z, y'
'-x-1/4, z-1/2, -y-3/4'
'-z-3/4, -y-1/4, x-1/2'
'-z-1/4, y-1/2, -x-3/4'
'z-1/2, -y-3/4, -x-1/4'
'z, y, x'
'-x, -y+1/2, -z+1/2'
'x-3/4, y+1/4, -z'
'x-1/4, -y, z-1/4'
'-x-1/2, y-1/4, z+1/4'
'-z, -x+1/2, -y+1/2'
'-z-1/2, x-1/4, y+1/4'
'z-3/4, x+1/4, -y'
'z-1/4, -x, y-1/4'
'-y, -z+1/2, -x+1/2'
'y-1/4, -z, x-1/4'
'-y-1/2, z-1/4, x+1/4'
'y-3/4, z+1/4, -x'
'-y-3/4, -x+1/4, z'
'y, x+1/2, z+1/2'
'-y-1/4, x, -z-1/4'
'y-1/2, -x-1/4, -z+1/4'
'-x-3/4, -z+1/4, y'
'x-1/2, -z-1/4, -y+1/4'
'x, z+1/2, y+1/2'
'-x-1/4, z, -y-1/4'
'-z-3/4, -y+1/4, x'
'-z-1/4, y, -x-1/4'
'z-1/2, -y-1/4, -x+1/4'
'z, y+1/2, x+1/2'
'-x+1/2, -y, -z+1/2'
'x-1/4, y-1/4, -z'
'x+1/4, -y-1/2, z-1/4'
'-x, y-3/4, z+1/4'
'-z+1/2, -x, -y+1/2'
'-z, x-3/4, y+1/4'
'z-1/4, x-1/4, -y'
'z+1/4, -x-1/2, y-1/4'
'-y+1/2, -z, -x+1/2'
'y+1/4, -z-1/2, x-1/4'
'-y, z-3/4, x+1/4'
'y-1/4, z-1/4, -x'
'-y-1/4, -x-1/4, z'
'y+1/2, x, z+1/2'
'-y+1/4, x-1/2, -z-1/4'
'y, -x-3/4, -z+1/4'
'-x-1/4, -z-1/4, y'
'x, -z-3/4, -y+1/4'
'x+1/2, z, y+1/2'
'-x+1/4, z-1/2, -y-1/4'
'-z-1/4, -y-1/4, x'
'-z+1/4, y-1/2, -x-1/4'
'z, -y-3/4, -x+1/4'
'z+1/2, y, x+1/2'
'-x+1/2, -y+1/2, -z'
'x-1/4, y+1/4, -z-1/2'
'x+1/4, -y, z-3/4'
'-x, y-1/4, z-1/4'
'-z+1/2, -x+1/2, -y'
'-z, x-1/4, y-1/4'
'z-1/4, x+1/4, -y-1/2'
'z+1/4, -x, y-3/4'
'-y+1/2, -z+1/2, -x'
'y+1/4, -z, x-3/4'
'-y, z-1/4, x-1/4'
'y-1/4, z+1/4, -x-1/2'
'-y-1/4, -x+1/4, z-1/2'
'y+1/2, x+1/2, z'
'-y+1/4, x, -z-3/4'
'y, -x-1/4, -z-1/4'
'-x-1/4, -z+1/4, y-1/2'
'x, -z-1/4, -y-1/4'
'x+1/2, z+1/2, y'
'-x+1/4, z, -y-3/4'
'-z-1/4, -y+1/4, x-1/2'
'-z+1/4, y, -x-3/4'
'z, -y-1/4, -x-1/4'
'z+1/2, y+1/2, x'

loop_
_atom_site_label
_atom_site_type_symbol
_atom_site_fract_x
_atom_site_fract_y
_atom_site_fract_z
_atom_site_U_iso_or_equiv
_atom_site_adp_type
_atom_site_occupancy
_atom_site_symmetry_multiplicity
_atom_site_calc_flag
_atom_site_refinement_flags
Ca1 Ca 0.101327(18) 0.398673(18) 0.0000 0.01111(14) Uani 1 2 d S
Ca2 Ca 0.20520(3) 0.3750 -0.1250 0.01019(16) Uani 1 4 d S
Ca3 Ca 0.0000 0.5000 0.0000 0.0140(7) Uani 0.38 12 d SP
Al11 Al 0.1250 0.6250 0.1250 0.0070(5) Uani 1 24 d S
Al12 Al 0.02747(2) 0.52747(2) 0.12590(4) 0.00701(17) Uani 1 2 d S
Al13 Al 0.32399(4) 0.42601(4) -0.07399(4) 0.0071(3) Uani 1 6 d S
Al14 Al 0.06975(5) 0.3750 -0.1250 0.0075(2) Uani 1 4 d S
Al8 Al 0.07175(4) 0.27368(2) -0.02368(2) 0.00713(18) Uani 1 2 d S
Al9 Al 0.29658(3) 0.29658(3) -0.04658(3) 0.0071(3) Uani 1 6 d S
N1 N 0.2500 0.2500 0.0000 0.0088(11) Uani 1 12 d S
N2 N 0.07637(10) 0.57637(10) 0.17363(10) 0.0068(7) Uani 1 6 d S
N3 N 0.3750 0.3750 -0.1250 0.0091(15) Uani 1 24 d S
N4 N 0.02257(10) 0.42525(7) -0.07475(7) 0.0082(4) Uani 1 2 d S
N5 N 0.02342(7) 0.22658(7) -0.07569(10) 0.0078(4) Uani 1 2 d S
N6 N 0.27561(7) 0.47439(7) -0.12321(10) 0.0084(4) Uani 1 2 d S
N7 N 0.11970(10) 0.32479(7) -0.07479(7) 0.0085(4) Uani 1 2 d S
Li1 Li 0.3152(6) 0.2500 0.0652(6) 0.026(6) Uani 0.44(3) 2 d SP
Li2 Li 0.3226(13) 0.2322(14) 0.0438(11) 0.026(6) Uani 0.218(13) 1 d P

loop_
_atom_site_aniso_label
_atom_site_aniso_U_11
_atom_site_aniso_U_22
_atom_site_aniso_U_33
_atom_site_aniso_U_23
_atom_site_aniso_U_13
_atom_site_aniso_U_12
Ca1 0.01160(18) 0.01160(18) 0.0101(3) -0.00062(13) -0.00062(13) -0.0019(2)
Ca2 0.0065(3) 0.0120(2) 0.0120(2) 0.0037(3) 0.000 0.000
Ca3 0.0140(7) 0.0140(7) 0.0140(7) 0.0003(8) 0.0003(8) 0.0003(8)
Al11 0.0070(5) 0.0070(5) 0.0070(5) 0.000 0.000 0.000
Al12 0.0072(2) 0.0072(2) 0.0067(4) 0.0000(2) 0.0000(2) 0.0001(3)
Al13 0.0071(3) 0.0071(3) 0.0071(3) -0.0001(3) 0.0001(3) 0.0001(3)
Al14 0.0075(5) 0.0075(3) 0.0075(3) -0.0004(4) 0.000 0.000
Al8 0.0075(4) 0.0070(2) 0.0070(2) -0.0004(3) 0.0001(2) -0.0001(2)
Al9 0.0071(3) 0.0071(3) 0.0071(3) 0.0002(3) 0.0002(3) -0.0002(3)
N1 0.0088(11) 0.0088(11) 0.0088(11) 0.0026(11) 0.0026(11) -0.0026(11)
N2 0.0068(7) 0.0068(7) 0.0068(7) 0.0002(8) 0.0002(8) -0.0002(8)
N3 0.0091(15) 0.0091(15) 0.0091(15) 0.000 0.000 0.000
N4 0.0090(11) 0.0078(6) 0.0078(6) 0.0010(8) -0.0002(6) -0.0002(6)
N5 0.0079(6) 0.0079(6) 0.0076(10) -0.0001(6) 0.0001(6) -0.0001(8)
N6 0.0090(7) 0.0090(7) 0.0072(11) -0.0004(6) 0.0004(6) 0.0017(8)
N7 0.0085(10) 0.0085(6) 0.0085(6) 0.0024(8) 0.0003(6) -0.0003(6)
Li1 0.019(6) 0.042(15) 0.019(6) 0.000(7) -0.008(8) 0.000(7)
Li2 0.019(6) 0.042(15) 0.019(6) 0.000(7) -0.008(8) 0.000(7)

loop_
_atom_type_symbol
_atom_type_description
_atom_type_scat_dispersion_real
_atom_type_scat_dispersion_imag
_atom_type_scat_source
N N 0.0061 0.0033 'International Tables Vol C Tables 4.2.6.8 and 6.1.1.4'
Al Al 0.0645 0.0514 'International Tables Vol C Tables 4.2.6.8 and 6.1.1.4'
Ca Ca 0.2262 0.3064 'International Tables Vol C Tables 4.2.6.8 and 6.1.1.4'
Li Li -0.0003 0.0001 'International Tables Vol C Tables 4.2.6.8 and 6.1.1.4'

loop_
_geom_angle_atom_site_label_1
_geom_angle_atom_site_label_2
_geom_angle_atom_site_label_3
_geom_angle
_geom_angle_site_symmetry_1
_geom_angle_site_symmetry_3
N7 Ca1 N7 104.63(11) 152_565 .
N7 Ca1 N5 79.08(7) 152_565 152_565
N7 Ca1 N5 103.20(8) . 152_565
N7 Ca1 N5 103.20(8) 152_565 60_454
N7 Ca1 N5 79.08(7) . 60_454
N5 Ca1 N5 176.34(10) 152_565 60_454
N7 Ca1 N4 79.48(7) 152_565 125
N7 Ca1 N4 175.76(8) . 125
N5 Ca1 N4 78.45(6) 152_565 125
N5 Ca1 N4 99.07(5) 60_454 125
N7 Ca1 N4 175.76(8) 152_565 .
N7 Ca1 N4 79.47(7) . .
N5 Ca1 N4 99.07(5) 152_565 .
N5 Ca1 N4 78.45(6) 60_454 .
N4 Ca1 N4 96.44(10) 125 .
N7 Ca1 Li1 52.32(6) 152_565 32_544
N7 Ca1 Li1 52.32(6) . 32_544
N5 Ca1 Li1 91.83(5) 152_565 32_544
N5 Ca1 Li1 91.83(5) 60_454 32_544
N4 Ca1 Li1 131.78(5) 125 32_544
N4 Ca1 Li1 131.78(5) . 32_544
N7 Ca1 Al8 41.36(5) 152_565 152_565
N7 Ca1 Al8 96.84(6) . 152_565
N5 Ca1 Al8 40.39(4) 152_565 152_565
N5 Ca1 Al8 142.62(6) 60_454 152_565
N4 Ca1 Al8 86.95(5) 125 152_565
N4 Ca1 Al8 137.87(4) . 152_565
Li1 Ca1 Al8 58.896(19) 32_544 152_565
N7 Ca1 Al8 96.84(6) 152_565 .
N7 Ca1 Al8 41.36(5) . .
N5 Ca1 Al8 142.62(6) 152_565 .
N5 Ca1 Al8 40.39(4) 60_454 .
N4 Ca1 Al8 137.87(4) 125 .
N4 Ca1 Al8 86.95(5) . .
Li1 Ca1 Al8 58.898(19) 32_544 .
Al8 Ca1 Al8 117.79(4) 152_565 .
N7 Ca1 Li2 41.4(6) 152_565 32_544
N7 Ca1 Li2 63.5(6) . 32_544
N5 Ca1 Li2 84.8(6) 152_565 32_544
N5 Ca1 Li2 98.9(6) 60_454 32_544
N4 Ca1 Li2 120.6(6) 125 32_544
N4 Ca1 Li2 142.6(6) . 32_544
Li1 Ca1 Li2 11.9(6) 32_544 32_544
Al8 Ca1 Li2 48.7(5) 152_565 32_544
Al8 Ca1 Li2 69.5(5) . 32_544
N7 Ca1 Li2 63.5(6) 152_565 42_544
N7 Ca1 Li2 41.4(6) . 42_544
N5 Ca1 Li2 98.9(6) 152_565 42_544
N5 Ca1 Li2 84.8(6) 60_454 42_544
N4 Ca1 Li2 142.6(6) 125 42_544
N4 Ca1 Li2 120.6(6) . 42_544
Li1 Ca1 Li2 11.9(6) 32_544 42_544
Al8 Ca1 Li2 69.5(5) 152_565 42_544
Al8 Ca1 Li2 48.7(5) . 42_544
Li2 Ca1 Li2 23.8(11) 32_544 42_544
N7 Ca1 Al14 143.51(6) 152_565 .
N7 Ca1 Al14 41.25(5) . .
N5 Ca1 Al14 94.89(4) 152_565 .
N5 Ca1 Al14 84.95(5) 60_454 .
N4 Ca1 Al14 135.04(6) 125 .
N4 Ca1 Al14 40.14(5) . .
Li1 Ca1 Al14 92.445(19) 32_544 .
Al8 Ca1 Al14 116.38(3) 152_565 .
Al8 Ca1 Al14 66.406(14) . .
Li2 Ca1 Al14 102.6(6) 32_544 .
Li2 Ca1 Al14 82.3(6) 42_544 .
N7 Ca2 N7 79.42(10) . 52_454
N7 Ca2 N6 94.74(6) . 58_554
N7 Ca2 N6 143.77(5) 52_454 58_554
N7 Ca2 N6 143.77(5) . 12_554
N7 Ca2 N6 94.74(6) 52_454 12_554
N6 Ca2 N6 109.38(9) 58_554 12_554
N7 Ca2 N6 94.74(6) . 52_454
N7 Ca2 N6 143.77(5) 52_454 52_454
N6 Ca2 N6 71.93(9) 58_554 52_454
N6 Ca2 N6 69.02(9) 12_554 52_454
N7 Ca2 N6 143.77(5) . .
N7 Ca2 N6 94.74(6) 52_454 .
N6 Ca2 N6 69.02(9) 58_554 .
N6 Ca2 N6 71.93(9) 12_554 .
N6 Ca2 N6 109.38(9) 52_454 .
N7 Ca2 Al14 39.71(5) . .
N7 Ca2 Al14 39.71(5) 52_454 .
N6 Ca2 Al14 125.31(5) 58_554 .
N6 Ca2 Al14 125.31(5) 12_554 .
N6 Ca2 Al14 125.31(5) 52_454 .
N6 Ca2 Al14 125.31(5) . .
N7 Ca2 Li2 117.7(5) . 100_665
N7 Ca2 Li2 39.2(6) 52_454 100_665
N6 Ca2 Li2 126.0(5) 58_554 100_665
N6 Ca2 Li2 69.3(5) 12_554 100_665
N6 Ca2 Li2 138.2(5) 52_454 100_665
N6 Ca2 Li2 59.2(5) . 100_665
Al14 Ca2 Li2 78.3(5) . 100_665
N7 Ca2 Li2 117.7(5) . 91
N7 Ca2 Li2 39.2(6) 52_454 91
N6 Ca2 Li2 138.2(5) 58_554 91
N6 Ca2 Li2 59.2(5) 12_554 91
N6 Ca2 Li2 126.0(5) 52_454 91
N6 Ca2 Li2 69.3(5) . 91
Al14 Ca2 Li2 78.3(5) . 91
Li2 Ca2 Li2 15.4(9) 100_665 91
N7 Ca2 Li2 39.2(6) . 42_544
N7 Ca2 Li2 117.7(5) 52_454 42_544
N6 Ca2 Li2 59.2(5) 58_554 42_544
N6 Ca2 Li2 138.2(5) 12_554 42_544
N6 Ca2 Li2 69.3(5) 52_454 42_544
N6 Ca2 Li2 126.0(5) . 42_544
Al14 Ca2 Li2 78.3(5) . 42_544
Li2 Ca2 Li2 151.9(10) 100_665 42_544
Li2 Ca2 Li2 156.7(11) 91 42_544
N7 Ca2 Li2 39.2(6) . 169
N7 Ca2 Li2 117.7(5) 52_454 169
N6 Ca2 Li2 69.3(5) 58_554 169
N6 Ca2 Li2 126.0(5) 12_554 169
N6 Ca2 Li2 59.2(5) 52_454 169
N6 Ca2 Li2 138.2(5) . 169
Al14 Ca2 Li2 78.3(5) . 169
Li2 Ca2 Li2 156.7(11) 100_665 169
Li2 Ca2 Li2 151.9(10) 91 169
Li2 Ca2 Li2 15.4(9) 42_544 169
N7 Ca2 Al13 131.11(4) . .
N7 Ca2 Al13 131.11(4) 52_454 .
N6 Ca2 Al13 36.98(5) 58_554 .
N6 Ca2 Al13 79.10(5) 12_554 .
N6 Ca2 Al13 79.10(5) 52_454 .
N6 Ca2 Al13 36.98(5) . .
Al14 Ca2 Al13 148.73(3) . .
Li2 Ca2 Al13 95.9(5) 100_665 .
Li2 Ca2 Al13 104.0(5) 91 .
Li2 Ca2 Al13 95.9(5) 42_544 .
Li2 Ca2 Al13 104.0(5) 169 .
N4 Ca3 N4 180.00(5) . 97_565
N4 Ca3 N4 100.92(8) . 177
N4 Ca3 N4 79.08(8) 97_565 177
N4 Ca3 N4 79.08(8) . 29_554
N4 Ca3 N4 100.92(8) 97_565 29_554
N4 Ca3 N4 100.92(8) 177 29_554
N4 Ca3 N4 100.92(8) . 125
N4 Ca3 N4 79.08(8) 97_565 125
N4 Ca3 N4 79.08(8) 177 125
N4 Ca3 N4 180.0 29_554 125
N4 Ca3 N4 79.08(8) . 81_455
N4 Ca3 N4 100.92(8) 97_565 81_455
N4 Ca3 N4 180.00(11) 177 81_455
N4 Ca3 N4 79.08(8) 29_554 81_455
N4 Ca3 N4 100.92(8) 125 81_455
N4 Ca3 Al12 139.59(3) . .
N4 Ca3 Al12 40.41(3) 97_565 .
N4 Ca3 Al12 84.91(6) 177 .
N4 Ca3 Al12 139.59(3) 29_554 .
N4 Ca3 Al12 40.41(3) 125 .
N4 Ca3 Al12 95.09(6) 81_455 .
N4 Ca3 Al12 139.59(3) . 81_455
N4 Ca3 Al12 40.41(3) 97_565 81_455
N4 Ca3 Al12 40.41(3) 177 81_455
N4 Ca3 Al12 95.09(6) 29_554 81_455
N4 Ca3 Al12 84.91(6) 125 81_455
N4 Ca3 Al12 139.59(3) 81_455 81_455
Al12 Ca3 Al12 63.78(2) . 81_455
N4 Ca3 Al12 95.09(6) . 29_554
N4 Ca3 Al12 84.91(6) 97_565 29_554
N4 Ca3 Al12 40.41(3) 177 29_554
N4 Ca3 Al12 139.59(3) 29_554 29_554
N4 Ca3 Al12 40.41(3) 125 29_554
N4 Ca3 Al12 139.59(3) 81_455 29_554
Al12 Ca3 Al12 63.78(2) . 29_554
Al12 Ca3 Al12 63.78(2) 81_455 29_554
N4 Ca3 Al12 40.41(3) . 97_565
N4 Ca3 Al12 139.59(3) 97_565 97_565
N4 Ca3 Al12 95.09(6) 177 97_565
N4 Ca3 Al12 40.41(3) 29_554 97_565
N4 Ca3 Al12 139.59(3) 125 97_565
N4 Ca3 Al12 84.91(6) 81_455 97_565
Al12 Ca3 Al12 180.0 . 97_565
Al12 Ca3 Al12 116.22(2) 81_455 97_565
Al12 Ca3 Al12 116.22(2) 29_554 97_565
N4 Ca3 Al12 84.91(6) . 125
N4 Ca3 Al12 95.09(6) 97_565 125
N4 Ca3 Al12 139.59(3) 177 125
N4 Ca3 Al12 40.41(3) 29_554 125
N4 Ca3 Al12 139.59(3) 125 125
N4 Ca3 Al12 40.41(3) 81_455 125
Al12 Ca3 Al12 116.22(2) . 125
Al12 Ca3 Al12 116.22(2) 81_455 125
Al12 Ca3 Al12 180.00(2) 29_554 125
Al12 Ca3 Al12 63.78(2) 97_565 125
N4 Ca3 Al12 40.41(3) . 177
N4 Ca3 Al12 139.59(3) 97_565 177
N4 Ca3 Al12 139.59(3) 177 177
N4 Ca3 Al12 84.91(6) 29_554 177
N4 Ca3 Al12 95.09(6) 125 177
N4 Ca3 Al12 40.41(3) 81_455 177
Al12 Ca3 Al12 116.22(2) . 177
Al12 Ca3 Al12 180.0 81_455 177
Al12 Ca3 Al12 116.22(2) 29_554 177
Al12 Ca3 Al12 63.78(2) 97_565 177
Al12 Ca3 Al12 63.78(2) 125 177
N2 Al11 N2 109.5 . 50_464
N2 Al11 N2 109.5 . 76_455
N2 Al11 N2 109.5 50_464 76_455
N2 Al11 N2 109.471(1) . 27_544
N2 Al11 N2 109.471(1) 50_464 27_544
N2 Al11 N2 109.5 76_455 27_544
N2 Al12 N4 110.95(9) . 97_565
N2 Al12 N4 110.95(9) . 125
N4 Al12 N4 106.71(13) 97_565 125
N2 Al12 N5 111.46(13) . 148_565
N4 Al12 N5 108.30(7) 97_565 148_565
N4 Al12 N5 108.30(7) 125 148_565
N2 Al12 Ca3 141.76(11) . .
N4 Al12 Ca3 54.79(7) 97_565 .
N4 Al12 Ca3 54.79(7) 125 .
N5 Al12 Ca3 106.78(7) 148_565 .
N2 Al12 Ca1 141.54(6) . 81_455
N4 Al12 Ca1 56.13(6) 97_565 81_455
N4 Al12 Ca1 107.51(7) 125 81_455
N5 Al12 Ca1 54.41(5) 148_565 81_455
Ca3 Al12 Ca1 65.260(18) . 81_455
N2 Al12 Ca1 141.54(6) . 125
N4 Al12 Ca1 107.51(7) 97_565 125
N4 Al12 Ca1 56.13(6) 125 125
N5 Al12 Ca1 54.41(5) 148_565 125
Ca3 Al12 Ca1 65.260(18) . 125
Ca1 Al12 Ca1 64.664(17) 81_455 125
N6 Al13 N6 109.94(8) 79_454 58_554
N6 Al13 N6 109.94(8) 79_454 .
N6 Al13 N6 109.94(8) 58_554 .
N6 Al13 N3 109.00(8) 79_454 .
N6 Al13 N3 109.00(8) 58_554 .
N6 Al13 N3 109.00(8) . .
N6 Al13 Ca2 157.01(9) 79_454 .
N6 Al13 Ca2 60.377(9) 58_554 .
N3 Al13 Ca2 93.99(3) . .
N6 Al13 Ca2 60.377(9) 79_454 6
N6 Al13 Ca2 157.01(9) 58_554 6
N6 Al13 Ca2 60.378(9) . 6
N3 Al13 Ca2 93.99(3) . 6
Ca2 Al13 Ca2 119.520(6) . 6
N6 Al13 Ca2 60.377(9) 79_454 58_554
N6 Al13 Ca2 60.377(9) 58_554 58_554
N6 Al13 Ca2 157.00(9) . 58_554
N3 Al13 Ca2 93.99(3) . 58_554
Ca2 Al13 Ca2 119.520(7) . 58_554
Ca2 Al13 Ca2 119.520(7) 6 58_554
N4 Al14 N4 112.85(15) 52_454 .
N4 Al14 N7 108.55(5) 52_454 .
N4 Al14 N7 108.56(5) . .
N4 Al14 N7 108.55(5) 52_454 52_454
N4 Al14 N7 108.56(5) . 52_454
N7 Al14 N7 109.75(15) . 52_454
N4 Al14 Ca1 143.27(4) 52_454 177
N4 Al14 Ca1 57.66(5) . 177
N7 Al14 Ca1 107.96(5) . 177
N7 Al14 Ca1 54.152(17) 52_454 177
N4 Al14 Ca1 57.66(5) 52_454 52_454
N4 Al14 Ca1 143.27(4) . 52_454
N7 Al14 Ca1 107.96(5) . 52_454
N7 Al14 Ca1 54.151(17) 52_454 52_454
Ca1 Al14 Ca1 106.65(2) 177 52_454
N4 Al14 Ca1 143.27(4) 52_454 .
N4 Al14 Ca1 57.66(5) . .
N7 Al14 Ca1 54.150(17) . .
N7 Al14 Ca1 107.97(5) 52_454 .
Ca1 Al14 Ca1 66.266(15) 177 .
Ca1 Al14 Ca1 152.12(5) 52_454 .
N4 Al14 Ca1 57.66(5) 52_454 107_665
N4 Al14 Ca1 143.27(4) . 107_665
N7 Al14 Ca1 54.152(17) . 107_665
N7 Al14 Ca1 107.97(5) 52_454 107_665
Ca1 Al14 Ca1 152.12(5) 177 107_665
Ca1 Al14 Ca1 66.265(15) 52_454 107_665
Ca1 Al14 Ca1 106.64(2) . 107_665
N4 Al14 Ca2 123.58(7) 52_454 .
N4 Al14 Ca2 123.58(7) . .
N7 Al14 Ca2 54.87(7) . .
N7 Al14 Ca2 54.87(7) 52_454 .
Ca1 Al14 Ca2 76.06(2) 177 .
Ca1 Al14 Ca2 76.06(2) 52_454 .
Ca1 Al14 Ca2 76.06(2) . .
Ca1 Al14 Ca2 76.06(2) 107_665 .
N5 Al8 N5 110.68(13) 60_454 .
N5 Al8 N6 111.70(7) 60_454 125
N5 Al8 N6 111.70(7) . 125
N5 Al8 N7 106.24(7) 60_454 .
N5 Al8 N7 106.23(7) . .
N6 Al8 N7 110.00(10) 125 .
N5 Al8 Li2 114.3(5) 60_454 42_544
N5 Al8 Li2 133.9(6) . 42_544
N6 Al8 Li2 59.5(8) 125 42_544
N7 Al8 Li2 51.7(8) . 42_544
N5 Al8 Li2 133.9(6) 60_454 169
N5 Al8 Li2 114.3(5) . 169
N6 Al8 Li2 59.5(8) 125 169
N7 Al8 Li2 51.7(8) . 169
Li2 Al8 Li2 19.7(11) 42_544 169
N5 Al8 Li1 102.1(3) 60_454 32_544
N5 Al8 Li1 145.8(2) . 32_544
N6 Al8 Li1 62.3(3) 125 32_544
N7 Al8 Li1 53.50(15) . 32_544
Li2 Al8 Li1 12.3(6) 42_544 32_544
Li2 Al8 Li1 31.9(7) 169 32_544
N5 Al8 Li1 145.8(2) 60_454 169
N5 Al8 Li1 102.1(3) . 169
N6 Al8 Li1 62.3(3) 125 169
N7 Al8 Li1 53.50(15) . 169
Li2 Al8 Li1 31.9(7) 42_544 169
Li2 Al8 Li1 12.3(6) 169 169
Li1 Al8 Li1 44.1(5) 32_544 169
N5 Al8 Ca1 56.22(6) 60_454 .
N5 Al8 Ca1 140.18(7) . .
N6 Al8 Ca1 107.86(4) 125 .
N7 Al8 Ca1 54.390(17) . .
Li2 Al8 Ca1 65.7(6) 42_544 .
Li2 Al8 Ca1 82.2(7) 169 .
Li1 Al8 Ca1 55.4(4) 32_544 .
Li1 Al8 Ca1 92.14(12) 169 .
N5 Al8 Ca1 140.18(7) 60_454 107_665
N5 Al8 Ca1 56.22(6) . 107_665
N6 Al8 Ca1 107.86(4) 125 107_665
N7 Al8 Ca1 54.390(17) . 107_665
Li2 Al8 Ca1 82.2(7) 42_544 107_665
Li2 Al8 Ca1 65.7(6) 169 107_665
Li1 Al8 Ca1 92.14(12) 32_544 107_665
Li1 Al8 Ca1 55.4(4) 169 107_665
Ca1 Al8 Ca1 107.20(3) . 107_665
N5 Al8 Ca2 65.98(7) 60_454 125
N5 Al8 Ca2 146.36(7) . 125
N6 Al8 Ca2 49.163(16) 125 125
N7 Al8 Ca2 106.67(5) . 125
Li2 Al8 Ca2 66.2(7) 42_544 125
Li2 Al8 Ca2 81.6(6) 169 125
Li1 Al8 Ca2 57.81(4) 32_544 125
Li1 Al8 Ca2 91.9(4) 169 125
Ca1 Al8 Ca2 68.179(14) . 125
Ca1 Al8 Ca2 147.28(3) 107_665 125
N5 Al8 Ca2 146.36(7) 60_454 130
N5 Al8 Ca2 65.98(7) . 130
N6 Al8 Ca2 49.162(16) 125 130
N7 Al8 Ca2 106.67(5) . 130
Li2 Al8 Ca2 81.6(6) 42_544 130
Li2 Al8 Ca2 66.2(7) 169 130
Li1 Al8 Ca2 91.9(4) 32_544 130
Li1 Al8 Ca2 57.81(4) 169 130
Ca1 Al8 Ca2 147.28(3) . 130
Ca1 Al8 Ca2 68.179(14) 107_665 130
Ca2 Al8 Ca2 97.80(3) 125 130
N1 Al9 N6 104.97(8) . 58_554
N1 Al9 N6 104.97(8) . 52_454
N6 Al9 N6 113.57(6) 58_554 52_454
N1 Al9 N6 104.97(8) . 53_554
N6 Al9 N6 113.57(6) 58_554 53_554
N6 Al9 N6 113.57(6) 52_454 53_554
N1 Al9 Li2 49.3(6) . 110
N6 Al9 Li2 56.8(7) 58_554 110
N6 Al9 Li2 131.4(6) 52_454 110
N6 Al9 Li2 113.0(6) 53_554 110
N1 Al9 Li2 49.3(6) . .
N6 Al9 Li2 113.0(6) 58_554 .
N6 Al9 Li2 131.4(6) 52_454 .
N6 Al9 Li2 56.9(7) 53_554 .
Li2 Al9 Li2 68.2(12) 110 .
N1 Al9 Li2 49.3(6) . 32_544
N6 Al9 Li2 56.8(7) 58_554 32_544
N6 Al9 Li2 113.0(6) 52_454 32_544
N6 Al9 Li2 131.4(6) 53_554 32_544
Li2 Al9 Li2 18.6(11) 110 32_544
Li2 Al9 Li2 82.0(10) . 32_544
N1 Al9 Li2 49.3(6) . 190_556
N6 Al9 Li2 113.0(6) 58_554 190_556
N6 Al9 Li2 56.8(7) 52_454 190_556
N6 Al9 Li2 131.4(6) 53_554 190_556
Li2 Al9 Li2 82.0(10) 110 190_556
Li2 Al9 Li2 92.4(12) . 190_556
Li2 Al9 Li2 68.2(12) 32_544 190_556
N1 Al9 Li2 49.3(6) . 83_445
N6 Al9 Li2 131.4(6) 58_554 83_445
N6 Al9 Li2 56.8(7) 52_454 83_445
N6 Al9 Li2 113.0(6) 53_554 83_445
Li2 Al9 Li2 92.4(12) 110 83_445
Li2 Al9 Li2 82.0(10) . 83_445
Li2 Al9 Li2 82.0(10) 32_544 83_445
Li2 Al9 Li2 18.6(11) 190_556 83_445
N1 Al9 Li2 49.3(6) . 162_565
N6 Al9 Li2 131.4(6) 58_554 162_565
N6 Al9 Li2 113.0(6) 52_454 162_565
N6 Al9 Li2 56.8(7) 53_554 162_565
Li2 Al9 Li2 82.0(10) 110 162_565
Li2 Al9 Li2 18.6(11) . 162_565
Li2 Al9 Li2 92.4(12) 32_544 162_565
Li2 Al9 Li2 82.0(10) 190_556 162_565
Li2 Al9 Li2 68.2(12) 83_445 162_565
N1 Al9 Li2 44.8(7) . 42_544
N6 Al9 Li2 74.1(5) 58_554 42_544
N6 Al9 Li2 88.7(6) 52_454 42_544
N6 Al9 Li2 148.0(7) 53_554 42_544
Li2 Al9 Li2 43.1(3) 110 42_544
Li2 Al9 Li2 91.3(10) . 42_544
Li2 Al9 Li2 26.1(11) 32_544 42_544
Li2 Al9 Li2 43.1(3) 190_556 42_544
Li2 Al9 Li2 59.1(9) 83_445 42_544
Li2 Al9 Li2 94.1(9) 162_565 42_544
N1 Al9 Li2 44.8(7) . 107_665
N6 Al9 Li2 74.1(5) 58_554 107_665
N6 Al9 Li2 148.0(7) 52_454 107_665
N6 Al9 Li2 88.7(6) 53_554 107_665
Li2 Al9 Li2 26.1(11) 110 107_665
Li2 Al9 Li2 43.1(3) . 107_665
Li2 Al9 Li2 43.1(3) 32_544 107_665
Li2 Al9 Li2 91.3(10) 190_556 107_665
Li2 Al9 Li2 94.1(9) 83_445 107_665
Li2 Al9 Li2 59.1(9) 162_565 107_665
Li2 Al9 Li2 62.8(13) 42_544 107_665
Al9 N1 Al9 180.00(4) 169 .
Al9 N1 Li2 94.2(9) 169 .
Al9 N1 Li2 85.8(9) . .
Al9 N1 Li2 94.2(9) 169 110
Al9 N1 Li2 85.8(9) . 110
Li2 N1 Li2 95.1(15) . 110
Al9 N1 Li2 94.2(9) 169 32_544
Al9 N1 Li2 85.8(9) . 32_544
Li2 N1 Li2 119.5(2) . 32_544
Li2 N1 Li2 24.5(15) 110 32_544
Al9 N1 Li2 85.8(9) 169 107_665
Al9 N1 Li2 94.2(9) . 107_665
Li2 N1 Li2 60.5(2) . 107_665
Li2 N1 Li2 36.3(14) 110 107_665
Li2 N1 Li2 60.5(2) 32_544 107_665
Al9 N1 Li2 85.8(9) 169 42_544
Al9 N1 Li2 94.2(9) . 42_544
Li2 N1 Li2 155.5(15) . 42_544
Li2 N1 Li2 60.5(2) 110 42_544
Li2 N1 Li2 36.3(14) 32_544 42_544
Li2 N1 Li2 95.1(15) 107_665 42_544
Al9 N1 Li2 85.8(9) 169 22_554
Al9 N1 Li2 94.2(9) . 22_554
Li2 N1 Li2 36.3(14) . 22_554
Li2 N1 Li2 60.5(2) 110 22_554
Li2 N1 Li2 84.9(15) 32_544 22_554
Li2 N1 Li2 24.5(15) 107_665 22_554
Li2 N1 Li2 119.5(2) 42_544 22_554
Al9 N1 Li2 85.8(9) 169 169
Al9 N1 Li2 94.2(9) . 169
Li2 N1 Li2 179.998(3) . 169
Li2 N1 Li2 84.9(15) 110 169
Li2 N1 Li2 60.5(2) 32_544 169
Li2 N1 Li2 119.5(2) 107_665 169
Li2 N1 Li2 24.5(15) 42_544 169
Li2 N1 Li2 143.7(14) 22_554 169
Al9 N1 Li2 94.2(9) 169 190_556
Al9 N1 Li2 85.8(9) . 190_556
Li2 N1 Li2 143.7(14) . 190_556
Li2 N1 Li2 119.5(2) 110 190_556
Li2 N1 Li2 95.1(15) 32_544 190_556
Li2 N1 Li2 155.5(15) 107_665 190_556
Li2 N1 Li2 60.5(2) 42_544 190_556
Li2 N1 Li2 180.0(9) 22_554 190_556
Li2 N1 Li2 36.3(14) 169 190_556
Al9 N1 Li2 94.2(9) 169 83_445
Al9 N1 Li2 85.8(9) . 83_445
Li2 N1 Li2 119.5(2) . 83_445
Li2 N1 Li2 143.7(14) 110 83_445
Li2 N1 Li2 119.5(2) 32_544 83_445
Li2 N1 Li2 179.999(3) 107_665 83_445
Li2 N1 Li2 84.9(15) 42_544 83_445
Li2 N1 Li2 155.5(15) 22_554 83_445
Li2 N1 Li2 60.5(2) 169 83_445
Li2 N1 Li2 24.5(15) 190_556 83_445
Al9 N1 Li2 94.2(9) 169 162_565
Al9 N1 Li2 85.8(9) . 162_565
Li2 N1 Li2 24.5(15) . 162_565
Li2 N1 Li2 119.5(2) 110 162_565
Li2 N1 Li2 143.7(14) 32_544 162_565
Li2 N1 Li2 84.9(15) 107_665 162_565
Li2 N1 Li2 180.0(18) 42_544 162_565
Li2 N1 Li2 60.5(2) 22_554 162_565
Li2 N1 Li2 155.5(15) 169 162_565
Li2 N1 Li2 119.5(2) 190_556 162_565
Li2 N1 Li2 95.1(15) 83_445 162_565
Al12 N2 Al12 108.81(11) . 11_455
Al12 N2 Al12 108.81(11) . 8
Al12 N2 Al12 108.81(11) 11_455 8
Al12 N2 Al11 110.13(11) . .
Al12 N2 Al11 110.13(11) 11_455 .
Al12 N2 Al11 110.13(11) 8 .
Al13 N3 Al13 109.5 75_544 52_454
Al13 N3 Al13 109.5 75_544 26_554
Al13 N3 Al13 109.5 52_454 26_554
Al13 N3 Al13 109.5 75_544 .
Al13 N3 Al13 109.5 52_454 .
Al13 N3 Al13 109.5 26_554 .
Al14 N4 Al12 107.22(8) . 97_565
Al14 N4 Al12 107.22(8) . 177
Al12 N4 Al12 108.50(12) 97_565 177
Al14 N4 Ca3 158.48(12) . .
Al12 N4 Ca3 84.80(7) 97_565 .
Al12 N4 Ca3 84.80(7) 177 .
Al14 N4 Ca1 82.20(7) . 177
Al12 N4 Ca1 84.29(3) 97_565 177
Al12 N4 Ca1 160.20(11) 177 177
Ca3 N4 Ca1 81.32(6) . 177
Al14 N4 Ca1 82.20(7) . .
Al12 N4 Ca1 160.21(11) 97_565 .
Al12 N4 Ca1 84.29(3) 177 .
Ca3 N4 Ca1 81.32(6) . .
Ca1 N4 Ca1 79.72(7) 177 .
Al8 N5 Al8 104.74(12) . 78_445
Al8 N5 Al12 110.44(8) . 172
Al8 N5 Al12 110.44(8) 78_445 172
Al8 N5 Ca1 83.39(4) . 107_665
Al8 N5 Ca1 157.40(11) 78_445 107_665
Al12 N5 Ca1 85.40(7) 172 107_665
Al8 N5 Ca1 157.40(11) . 78_445
Al8 N5 Ca1 83.39(4) 78_445 78_445
Al12 N5 Ca1 85.40(7) 172 78_445
Ca1 N5 Ca1 81.93(7) 107_665 78_445
Al13 N6 Al9 105.44(12) . 52_454
Al13 N6 Al8 107.83(12) . 177
Al9 N6 Al8 146.73(13) 52_454 177
Al13 N6 Li2 169.1(6) . 33_554
Al9 N6 Li2 76.3(8) 52_454 33_554
Al8 N6 Li2 71.0(8) 177 33_554
Al13 N6 Li2 169.1(6) . 117_665
Al9 N6 Li2 76.3(8) 52_454 117_665
Al8 N6 Li2 71.0(8) 177 117_665
Li2 N6 Li2 21.6(13) 33_554 117_665
Al13 N6 Li1 155.82(18) . 33_554
Al9 N6 Li1 75.0(4) 52_454 33_554
Al8 N6 Li1 74.7(3) 177 33_554
Li2 N6 Li1 13.6(6) 33_554 33_554
Li2 N6 Li1 35.0(7) 117_665 33_554
Al13 N6 Li1 155.82(18) . 100_665
Al9 N6 Li1 75.0(4) 52_454 100_665
Al8 N6 Li1 74.7(3) 177 100_665
Li2 N6 Li1 35.0(7) 33_554 100_665
Li2 N6 Li1 13.6(6) 117_665 100_665
Li1 N6 Li1 48.3(4) 33_554 100_665
Al13 N6 Ca2 82.64(5) . .
Al9 N6 Ca2 85.86(5) 52_454 .
Al8 N6 Ca2 98.28(5) 177 .
Li2 N6 Ca2 108.3(6) 33_554 .
Li2 N6 Ca2 86.8(7) 117_665 .
Li1 N6 Ca2 121.2(3) 33_554 .
Li1 N6 Ca2 73.24(16) 100_665 .
Al13 N6 Ca2 82.65(5) . 6
Al9 N6 Ca2 85.86(5) 52_454 6
Al8 N6 Ca2 98.29(5) 177 6
Li2 N6 Ca2 86.8(7) 33_554 6
Li2 N6 Ca2 108.3(6) 117_665 6
Li1 N6 Ca2 73.24(16) 33_554 6
Li1 N6 Ca2 121.2(3) 100_665 6
Ca2 N6 Ca2 160.55(9) . 6
Al8 N7 Li2 76.7(9) . 42_544
Al8 N7 Li2 76.7(9) . 169
Li2 N7 Li2 24.5(13) 42_544 169
Al8 N7 Al14 111.31(12) . .
Li2 N7 Al14 165.6(7) 42_544 .
Li2 N7 Al14 165.6(7) 169 .
Al8 N7 Li1 82.08(8) . 32_544
Li2 N7 Li1 15.9(7) 42_544 32_544
Li2 N7 Li1 40.1(8) 169 32_544
Al14 N7 Li1 150.0(3) . 32_544
Al8 N7 Li1 82.08(8) . 169
Li2 N7 Li1 40.1(8) 42_544 169
Li2 N7 Li1 15.9(7) 169 169
Al14 N7 Li1 150.0(3) . 169
Li1 N7 Li1 55.1(8) 32_544 169
Al8 N7 Ca1 84.25(5) . .
Li2 N7 Ca1 84.3(7) 42_544 .
Li2 N7 Ca1 108.6(7) 169 .
Al14 N7 Ca1 84.60(6) . .
Li1 N7 Ca1 69.7(4) 32_544 .
Li1 N7 Ca1 124.4(4) 169 .
Al8 N7 Ca1 84.25(5) . 107_665
Li2 N7 Ca1 108.6(7) 42_544 107_665
Li2 N7 Ca1 84.3(7) 169 107_665
Al14 N7 Ca1 84.59(6) . 107_665
Li1 N7 Ca1 124.4(4) 32_544 107_665
Li1 N7 Ca1 69.7(4) 169 107_665
Ca1 N7 Ca1 160.16(11) . 107_665
Al8 N7 Ca2 163.27(12) . .
Li2 N7 Ca2 86.9(9) 42_544 .
Li2 N7 Ca2 86.9(9) 169 .
Al14 N7 Ca2 85.42(8) . .
Li1 N7 Ca2 83.10(11) 32_544 .
Li1 N7 Ca2 83.11(11) 169 .
Ca1 N7 Ca2 97.83(5) . .
Ca1 N7 Ca2 97.83(5) 107_665 .
Li2 Li1 Li2 140(8) . 22_554
Li2 Li1 Li2 133(5) . 107_665
Li2 Li1 Li2 8.8(18) 22_554 107_665
Li2 Li1 Li2 8.8(18) . 162_565
Li2 Li1 Li2 133(5) 22_554 162_565
Li2 Li1 Li2 128(3) 107_665 162_565
Li2 Li1 Li1 128(4) . 107_665
Li2 Li1 Li1 16(3) 22_554 107_665
Li2 Li1 Li1 6.9(14) 107_665 107_665
Li2 Li1 Li1 123.8(17) 162_565 107_665
Li2 Li1 Li1 16(3) . 152_565
Li2 Li1 Li1 128(4) 22_554 152_565
Li2 Li1 Li1 123.8(17) 107_665 152_565
Li2 Li1 Li1 6.9(14) 162_565 152_565
Li1 Li1 Li1 119.997(1) 107_665 152_565
Li2 Li1 N1 70(4) . .
Li2 Li1 N1 70(4) 22_554 .
Li2 Li1 N1 64.1(17) 107_665 .
Li2 Li1 N1 64.1(17) 162_565 .
Li1 Li1 N1 60.0 107_665 .
Li1 Li1 N1 60.0 152_565 .
Li2 Li1 N7 158(3) . 83_445
Li2 Li1 N7 56(4) 22_554 83_445
Li2 Li1 N7 59.3(14) 107_665 83_445
Li2 Li1 N7 166.5(14) 162_565 83_445
Li1 Li1 N7 62.4(4) 107_665 83_445
Li1 Li1 N7 173.21(12) 152_565 83_445
N1 Li1 N7 122.0(4) . 83_445
Li2 Li1 N7 56(4) . 169
Li2 Li1 N7 158(3) 22_554 169
Li2 Li1 N7 166.5(14) 107_665 169
Li2 Li1 N7 59.3(14) 162_565 169
Li1 Li1 N7 173.21(12) 107_665 169
Li1 Li1 N7 62.4(4) 152_565 169
N1 Li1 N7 122.0(4) . 169
N7 Li1 N7 116.0(8) 83_445 169
Li2 Li1 Li2 117(4) . 110
Li2 Li1 Li2 26(3) 22_554 110
Li2 Li1 Li2 17.6(14) 107_665 110
Li2 Li1 Li2 112(2) 162_565 110
Li1 Li1 Li2 11.6(7) 107_665 110
Li1 Li1 Li2 108.8(7) 152_565 110
N1 Li1 Li2 48.9(7) . 110
N7 Li1 Li2 73.2(5) 83_445 110
N7 Li1 Li2 170.5(10) 169 110
Li2 Li1 Li2 26(3) . 152_565
Li2 Li1 Li2 117(4) 22_554 152_565
Li2 Li1 Li2 112(2) 107_665 152_565
Li2 Li1 Li2 17.6(14) 162_565 152_565
Li1 Li1 Li2 108.8(7) 107_665 152_565
Li1 Li1 Li2 11.6(7) 152_565 152_565
N1 Li1 Li2 48.9(7) . 152_565
N7 Li1 Li2 170.5(10) 83_445 152_565
N7 Li1 Li2 73.2(5) 169 152_565
Li2 Li1 Li2 97.8(14) 110 152_565
Li2 Li1 N6 53(3) . 53_554
Li2 Li1 N6 118(3) 22_554 53_554
Li2 Li1 N6 109.7(14) 107_665 53_554
Li2 Li1 N6 60.2(12) 162_565 53_554
Li1 Li1 N6 103.0(2) 107_665 53_554
Li1 Li1 N6 65.8(2) 152_565 53_554
N1 Li1 N6 79.4(4) . 53_554
N7 Li1 N6 107.7(2) 83_445 53_554
N7 Li1 N6 83.74(14) 169 53_554
Li2 Li1 N6 95.9(8) 110 53_554
Li2 Li1 N6 69.8(7) 152_565 53_554
Li1 Li2 Li2 164(3) . 162_565
Li1 Li2 Li2 20(4) . 22_554
Li2 Li2 Li2 147.3(11) 162_565 22_554
Li1 Li2 Li1 157(4) . 152_565
Li2 Li2 Li1 6.9(14) 162_565 152_565
Li2 Li2 Li1 141(2) 22_554 152_565
Li1 Li2 N1 92(4) . .
Li2 Li2 N1 77.7(7) 162_565 .
Li2 Li2 N1 71.8(7) 22_554 .
Li1 Li2 N1 73.4(15) 152_565 .
Li1 Li2 N7 108(4) . 169
Li2 Li2 N7 77.8(7) 162_565 169
Li2 Li2 N7 126.6(17) 22_554 169
Li1 Li2 N7 80.6(18) 152_565 169
N1 Li2 N7 150.7(15) . 169
Li1 Li2 Li2 33(4) . 107_665
Li2 Li2 Li2 137.0(8) 162_565 107_665
Li2 Li2 Li2 13.2(10) 22_554 107_665
Li1 Li2 Li2 131.8(16) 152_565 107_665
N1 Li2 Li2 59.74(12) . 107_665
N7 Li2 Li2 139.7(17) 169 107_665
Li1 Li2 Li2 146(4) . 152_565
Li2 Li2 Li2 19.5(9) 162_565 152_565
Li2 Li2 Li2 127.8(18) 22_554 152_565
Li1 Li2 Li2 13.9(15) 152_565 152_565
N1 Li2 Li2 59.73(12) . 152_565
N7 Li2 Li2 93.4(15) 169 152_565
Li2 Li2 Li2 117.9(9) 107_665 152_565
Li1 Li2 N6 113(3) . 53_554
Li2 Li2 N6 79.2(6) 162_565 53_554
Li2 Li2 N6 112(3) 22_554 53_554
Li1 Li2 N6 84.7(12) 152_565 53_554
N1 Li2 N6 90.8(12) . 53_554
N7 Li2 N6 100.1(12) 169 53_554
Li2 Li2 N6 106(2) 107_665 53_554
Li2 Li2 N6 87.7(17) 152_565 53_554
Li1 Li2 Al8 115(3) . 169
Li2 Li2 Al8 80.2(6) 162_565 169
Li2 Li2 Al8 131(2) 22_554 169
Li1 Li2 Al8 86.9(16) 152_565 169
N1 Li2 Al8 137.6(14) . 169
N7 Li2 Al8 51.6(7) 169 169
Li2 Li2 Al8 136(2) 107_665 169
Li2 Li2 Al8 99.0(14) 152_565 169
N6 Li2 Al8 49.5(6) 53_554 169
Li1 Li2 Li1 40(3) . 107_665
Li2 Li2 Li1 131.1(7) 162_565 107_665
Li2 Li2 Li1 21.3(12) 22_554 107_665
Li1 Li2 Li1 126(2) 152_565 107_665
N1 Li2 Li1 53.4(10) . 107_665
N7 Li2 Li1 147.9(12) 169 107_665
Li2 Li2 Li1 8.3(9) 107_665 107_665
Li2 Li2 Li1 112.7(10) 152_565 107_665
N6 Li2 Li1 99.5(12) 53_554 107_665
Al8 Li2 Li1 135.2(13) 169 107_665
Li1 Li2 Al9 101(4) . .
Li2 Li2 Al9 80.7(6) 162_565 .
Li2 Li2 Al9 86(2) 22_554 .
Li1 Li2 Al9 81.5(14) 152_565 .
N1 Li2 Al9 44.9(7) . .
N7 Li2 Al9 143.6(13) 169 .
Li2 Li2 Al9 73.7(11) 107_665 .
Li2 Li2 Al9 73.7(11) 152_565 .
N6 Li2 Al9 46.8(6) 53_554 .
Al8 Li2 Al9 96.1(10) 169 .
Li1 Li2 Al9 65.6(9) 107_665 .

loop_
_geom_bond_atom_site_label_1
_geom_bond_atom_site_label_2
_geom_bond_distance
_geom_bond_site_symmetry_2
Ca1 N7 2.3923(6) 152_565
Ca1 N7 2.3923(6) .
Ca1 N5 2.4498(17) 152_565
Ca1 N5 2.4498(17) 60_454
Ca1 N4 2.5057(18) 125
Ca1 N4 2.5057(18) .
Ca1 Li1 2.646(19) 32_544
Ca1 Al8 2.9276(7) 152_565
Ca1 Al8 2.9277(7) .
Ca1 Li2 2.93(3) 32_544
Ca1 Li2 2.93(3) 42_544
Ca1 Al14 2.9383(4) .
Ca2 N7 2.491(2) .
Ca2 N7 2.491(2) 52_454
Ca2 N6 2.7305(7) 58_554
Ca2 N6 2.7305(7) 12_554
Ca2 N6 2.7305(7) 52_454
Ca2 N6 2.7306(7) .
Ca2 Al14 3.0363(15) .
Ca2 Li2 3.08(3) 100_665
Ca2 Li2 3.08(3) 91
Ca2 Li2 3.08(3) 42_544
Ca2 Li2 3.08(3) 169
Ca2 Al13 3.1152(8) .
Ca3 N4 2.423(2) .
Ca3 N4 2.423(2) 97_565
Ca3 N4 2.423(2) 177
Ca3 N4 2.423(2) 29_554
Ca3 N4 2.423(2) 125
Ca3 N4 2.423(2) 81_455
Ca3 Al12 2.9535(9) .
Ca3 Al12 2.9535(9) 81_455
Ca3 Al12 2.9535(9) 29_554
Ca3 Al12 2.9535(9) 97_565
Ca3 Al12 2.9535(9) 125
Ca3 Al12 2.9535(9) 177
Al11 N2 1.888(4) .
Al11 N2 1.888(4) 50_464
Al11 N2 1.888(4) 76_455
Al11 N2 1.888(4) 27_544
Al12 N2 1.8835(16) .
Al12 N4 1.9226(15) 97_565
Al12 N4 1.9226(15) 125
Al12 N5 1.944(2) 148_565
Al12 Ca1 3.0029(8) 81_455
Al12 Ca1 3.0029(8) 125
Al13 N6 1.889(2) 79_454
Al13 N6 1.889(2) 58_554
Al13 N6 1.889(2) .
Al13 N3 1.9805(14) .
Al13 Ca2 3.1153(8) 6
Al13 Ca2 3.1153(8) 58_554
Al14 N4 1.912(2) 52_454
Al14 N4 1.912(2) .
Al14 N7 1.946(2) .
Al14 N7 1.946(2) 52_454
Al14 Ca1 2.9383(4) 177
Al14 Ca1 2.9383(4) 52_454
Al14 Ca1 2.9383(4) 107_665
Al8 N5 1.9098(15) 60_454
Al8 N5 1.9099(15) .
Al8 N6 1.942(2) 125
Al8 N7 1.944(2) .
Al8 Li2 2.42(3) 42_544
Al8 Li2 2.42(3) 169
Al8 Li1 2.751(8) 32_544
Al8 Li1 2.751(8) 169
Al8 Ca1 2.9278(7) 107_665
Al8 Ca2 3.5715(7) 125
Al8 Ca2 3.5715(7) 130
Al9 N1 1.8086(14) .
Al9 N6 1.917(2) 58_554
Al9 N6 1.917(2) 52_454
Al9 N6 1.917(2) 53_554
Al9 Li2 2.55(3) 110
Al9 Li2 2.55(3) .
Al9 Li2 2.55(3) 32_544
Al9 Li2 2.55(3) 190_556
Al9 Li2 2.55(3) 83_445
Al9 Li2 2.55(3) 162_565
Al9 Li2 2.75(3) 42_544
Al9 Li2 2.75(3) 107_665
N1 Al9 1.8085(14) 169
N1 Li2 1.94(3) .
N1 Li2 1.94(3) 110
N1 Li2 1.94(3) 32_544
N1 Li2 1.94(3) 107_665
N1 Li2 1.94(3) 42_544
N1 Li2 1.94(3) 22_554
N1 Li2 1.94(3) 169
N1 Li2 1.94(3) 190_556
N1 Li2 1.94(3) 83_445
N1 Li2 1.94(3) 162_565
N2 Al12 1.8836(16) 11_455
N2 Al12 1.8836(16) 8
N3 Al13 1.9804(14) 75_544
N3 Al13 1.9804(14) 52_454
N3 Al13 1.9804(14) 26_554
N4 Al12 1.9226(15) 97_565
N4 Al12 1.9226(15) 177
N4 Ca1 2.5057(18) 177
N5 Al8 1.9099(15) 78_445
N5 Al12 1.944(2) 172
N5 Ca1 2.4498(17) 107_665
N5 Ca1 2.4498(17) 78_445
N6 Al9 1.917(2) 52_454
N6 Al8 1.942(2) 177
N6 Li2 2.20(3) 33_554
N6 Li2 2.20(3) 117_665
N6 Li1 2.526(4) 33_554
N6 Li1 2.526(4) 100_665
N6 Ca2 2.7306(7) 6
N7 Li2 1.95(3) 42_544
N7 Li2 1.95(3) 169
N7 Li1 2.233(10) 32_544
N7 Li1 2.233(10) 169
N7 Ca1 2.3923(6) 107_665
Li1 Li2 0.64(2) .
Li1 Li2 0.65(2) 22_554
Li1 Li2 1.46(3) 107_665
Li1 Li2 1.46(3) 162_565
Li1 Li1 2.067(19) 107_665
Li1 Li1 2.067(19) 152_565
Li1 N7 2.233(10) 83_445
Li1 N7 2.233(10) 169
Li1 Li2 2.52(2) 110
Li1 Li2 2.52(2) 152_565
Li1 N6 2.526(4) 53_554
Li2 Li2 0.83(5) 162_565
Li2 Li2 1.21(5) 22_554
Li2 Li1 1.46(3) 152_565
Li2 N7 1.95(3) 169
Li2 Li2 1.96(3) 107_665
Li2 Li2 1.96(3) 152_565
Li2 N6 2.20(3) 53_554
Li2 Al8 2.42(3) 169
Li2 Li1 2.52(2) 107_665
